data_7100607
loop_
_publ_author_name
'Stefanie Dehnen'
'Rodolphe Clerac'
'Maike Melullis'

_publ_section_title
;
Ternary Mn/Ge/Se Anions from Reactions of
[Ba2(H2O)9][GeSe4]: Synthesis and Characterization of Compounds
Containing Discrete or Polymeric [Mn6Ge4Se17]6 Units
;
_journal_name_full 'Chemical Communications'
_journal_paper_doi 10.1039/b513305j
_journal_year 2005
_chemical_formula_sum 'Ba2 Ge H18 O9 Se4'
_chemical_formula_weight 825.25
_space_group_IT_number 61
_symmetry_cell_setting orthorhombic
_symmetry_space_group_name_Hall '-P 2ac 2ab'
_symmetry_space_group_name_H-M 'P b c a'
_cell_angle_alpha 90.00
_cell_angle_beta 90.00
_cell_angle_gamma 90.00
_cell_formula_units_Z 8
_cell_length_a 13.916(3)
_cell_length_b 15.097(3)
_cell_length_c 16.116(3)
_cell_measurement_temperature 203(2)
_cell_volume 3385.9(12)
_diffrn_ambient_temperature 203(2)
_exptl_crystal_density_diffrn 3.238
_cod_original_formula_sum 'H18 Ba2 Ge O9 Se4'
_cod_database_code 7100607

loop_
_symmetry_equiv_pos_as_xyz
'x, y, z'
'-x+1/2, -y, z+1/2'
'-x, y+1/2, -z+1/2'
'x+1/2, -y+1/2, -z'
'-x, -y, -z'
'x-1/2, y, -z-1/2'
'x, -y-1/2, z-1/2'
'-x-1/2, y-1/2, z'

loop_
_atom_site_label
_atom_site_type_symbol
_atom_site_fract_x
_atom_site_fract_y
_atom_site_fract_z
_atom_site_U_iso_or_equiv
_atom_site_adp_type
_atom_site_occupancy
_atom_site_symmetry_multiplicity
_atom_site_calc_flag
_atom_site_refinement_flags
_atom_site_disorder_assembly
_atom_site_disorder_group
_atom_site_attached_hydrogens
Ba1 Ba 0.11777(6) 0.02506(7) 0.61011(5) 0.0394(5) Uani 1 1 d . . . 0
Ba2 Ba -0.02342(5) 0.00684(6) 0.85755(4) 0.0356(5) Uani 1 1 d . . . 0
Ge1 Ge 0.20176(10) 0.22933(11) 0.40088(8) 0.0345(6) Uani 1 1 d . . . 0
Se1 Se 0.19999(10) 0.07391(10) 0.41683(7) 0.0361(6) Uani 1 1 d . . . 0
Se2 Se 0.04166(10) 0.22554(11) 0.87656(8) 0.0404(6) Uani 1 1 d . . . 0
Se3 Se 0.30550(12) 0.25994(12) 0.29011(9) 0.0461(6) Uani 1 1 d . . . 0
Se4 Se 0.26465(11) 0.29704(12) 0.51893(9) 0.0450(6) Uani 1 1 d . . . 0
O1 O -0.1132(7) -0.0274(8) 1.0109(5) 0.039(2) Uani 1 1 d . . . 2
O2 O -0.1958(7) 0.1124(7) 0.8755(6) 0.040(2) Uani 1 1 d . . . 2
O3 O 0.0265(8) -0.1574(8) 0.9241(6) 0.049(3) Uani 1 1 d . . . 2
O4 O -0.0635(7) 0.0564(8) 0.6935(5) 0.040(2) Uani 1 1 d . . . 2
O5 O 0.0276(8) -0.1020(8) 0.5002(6) 0.044(2) Uani 1 1 d . . . 2
O6 O 0.1658(7) 0.0447(8) 0.7835(5) 0.041(3) Uani 1 1 d . . . 2
O7 O -0.1989(9) -0.0878(9) 0.8225(7) 0.055(3) Uani 1 1 d . . . 2
O8 O 0.0481(8) -0.1052(8) 0.7239(5) 0.042(2) Uani 1 1 d . . . 2
O9 O 0.0915(8) 0.1962(9) 0.6619(7) 0.055(3) Uani 1 1 d . . . 2

loop_
_atom_site_aniso_label
_atom_site_aniso_U_11
_atom_site_aniso_U_22
_atom_site_aniso_U_33
_atom_site_aniso_U_23
_atom_site_aniso_U_13
_atom_site_aniso_U_12
Ba1 0.0404(6) 0.0440(7) 0.0337(6) 0.0018(3) 0.0011(3) -0.0020(4)
Ba2 0.0374(6) 0.0372(7) 0.0321(6) 0.0011(3) 0.0004(3) 0.0001(3)
Ge1 0.0341(8) 0.0320(10) 0.0373(8) 0.0012(6) -0.0007(5) 0.0007(5)
Se1 0.0403(8) 0.0312(9) 0.0367(8) 0.0012(5) -0.0004(5) 0.0021(6)
Se2 0.0383(8) 0.0331(10) 0.0499(9) 0.0002(6) -0.0041(5) -0.0024(5)
Se3 0.0514(10) 0.0408(11) 0.0460(9) 0.0082(6) 0.0099(6) 0.0014(7)
Se4 0.0483(9) 0.0411(11) 0.0455(8) -0.0026(6) -0.0071(6) -0.0023(7)
O1 0.031(4) 0.051(7) 0.035(4) -0.004(4) -0.005(3) -0.001(4)
O2 0.041(5) 0.035(6) 0.043(5) 0.003(4) -0.001(4) -0.001(4)
O3 0.052(6) 0.043(7) 0.051(5) 0.005(5) 0.004(4) 0.009(5)
O4 0.043(5) 0.041(7) 0.037(4) 0.000(4) -0.006(4) 0.002(4)
O5 0.055(6) 0.035(6) 0.042(4) 0.006(4) 0.001(4) -0.001(5)
O6 0.035(5) 0.051(8) 0.037(4) 0.000(4) -0.001(3) -0.002(4)
O7 0.057(7) 0.057(9) 0.052(5) 0.007(6) -0.014(5) -0.009(6)
O8 0.050(6) 0.035(7) 0.042(4) 0.004(4) 0.006(4) 0.003(4)
O9 0.056(7) 0.037(8) 0.071(7) 0.009(6) -0.011(5) -0.002(5)

loop_
_geom_bond_atom_site_label_1
_geom_bond_atom_site_label_2
_geom_bond_distance
_geom_bond_site_symmetry_2
_geom_bond_publ_flag
Ba1 O9 2.740(14) . ?
Ba1 O8 2.858(10) . ?
Ba1 O6 2.888(9) . ?
Ba1 O4 2.897(10) . ?
Ba1 O5 2.897(11) . ?
Ba1 O2 2.920(10) 6_657 ?
Ba1 O5 2.933(10) 5_556 ?
Ba1 O7 3.255(14) 6_657 ?
Ba1 Se1 3.3993(16) . ?
Ba1 Ba2 4.4540(12) . ?
Ba2 O3 2.790(12) . ?
Ba2 O4 2.803(9) . ?
Ba2 O1 2.817(8) . ?
Ba2 O1 2.864(8) 5_557 ?
Ba2 O7 2.885(12) . ?
Ba2 O2 2.894(10) . ?
Ba2 O8 2.915(10) . ?
Ba2 O6 2.947(9) . ?
Ba2 Se2 3.4374(19) . ?
Ba2 Ba2 4.6420(16) 5_557 ?
Ge1 Se4 2.330(2) . ?
Ge1 Se3 2.342(2) . ?
Ge1 Se1 2.361(2) . ?
Ge1 Se2 2.363(2) 7_565 ?
Se2 Ge1 2.363(2) 7_566 ?
O1 Ba2 2.864(8) 5_557 ?
O2 Ba1 2.920(10) 6_557 ?
O5 Ba1 2.933(10) 5_556 ?
O7 Ba1 3.255(14) 6_557 ?
